data_7054455
loop_
_publ_author_name
'Liu, Xuelin'
'Zhang, Weiqiang'
'Zhang, Guofang'
'Gao, Ziwei'

_publ_section_title
;
 Low-migratory ionic ferrocene-based burning rate catalysts with high
 combustion catalytic efficiency
;
_journal_issue 1
_journal_name_full 'New J. Chem.'
_journal_page_first 155
_journal_paper_doi 10.1039/C4NJ01216J
_journal_volume 39
_journal_year 2015
_chemical_formula_sum 'C23 H23 Fe N5 O7'
_chemical_formula_weight 537.31
_chemical_name_systematic
; 
 ? 
;
_space_group_IT_number 2
_symmetry_cell_setting triclinic
_symmetry_space_group_name_Hall '-P 1'
_symmetry_space_group_name_H-M 'P -1'
_atom_sites_solution_hydrogens geom
_atom_sites_solution_primary direct
_atom_sites_solution_secondary difmap
_audit_creation_method SHELXL-97
_cell_angle_alpha 63.098(4)
_cell_angle_beta 74.466(3)
_cell_angle_gamma 78.581(4)
_cell_formula_units_Z 2
_cell_length_a 7.4108(3)
_cell_length_b 13.2305(6)
_cell_length_c 13.7738(5)
_cell_measurement_temperature 295(2)
_cell_volume 1155.71(9)
_computing_structure_refinement 'SHELXL-97 (Sheldrick, 1997)'
_computing_structure_solution 'SHELXS-97 (Sheldrick, 1990)'
_diffrn_ambient_temperature 295(2)
_diffrn_measured_fraction_theta_full 0.998
_diffrn_measured_fraction_theta_max 0.998
_diffrn_radiation_monochromator graphite
_diffrn_radiation_source 'fine-focus sealed tube'
_diffrn_radiation_type MoK\a
_diffrn_radiation_wavelength 0.71073
_diffrn_reflns_av_R_equivalents 0.0328
_diffrn_reflns_av_sigmaI/netI 0.0227
_diffrn_reflns_limit_h_max 9
_diffrn_reflns_limit_h_min -9
_diffrn_reflns_limit_k_max 16
_diffrn_reflns_limit_k_min -16
_diffrn_reflns_limit_l_max 16
_diffrn_reflns_limit_l_min -16
_diffrn_reflns_number 23135
_diffrn_reflns_theta_full 26.00
_diffrn_reflns_theta_max 26.00
_diffrn_reflns_theta_min 3.08
_exptl_absorpt_coefficient_mu 0.709
_exptl_absorpt_correction_T_max 0.9261
_exptl_absorpt_correction_T_min 0.8771
_exptl_absorpt_correction_type multi-scan
_exptl_absorpt_process_details sadabs
_exptl_crystal_density_diffrn 1.544
_exptl_crystal_density_method 'not measured'
_exptl_crystal_F_000 556
_exptl_crystal_size_max 0.19
_exptl_crystal_size_mid 0.17
_exptl_crystal_size_min 0.11
_refine_diff_density_max 0.240
_refine_diff_density_min -0.269
_refine_diff_density_rms 0.048
_refine_ls_extinction_method none
_refine_ls_goodness_of_fit_ref 1.035
_refine_ls_hydrogen_treatment constr
_refine_ls_matrix_type full
_refine_ls_number_parameters 325
_refine_ls_number_reflns 4524
_refine_ls_number_restraints 0
_refine_ls_restrained_S_all 1.035
_refine_ls_R_factor_all 0.0389
_refine_ls_R_factor_gt 0.0329
_refine_ls_shift/su_max 0.000
_refine_ls_shift/su_mean 0.000
_refine_ls_structure_factor_coef Fsqd
_refine_ls_weighting_details 'calc w=1/[\s^2^(Fo^2^)+(0.0415P)^2^+0.4551P] where P=(Fo^2^+2Fc^2^)/3'
_refine_ls_weighting_scheme calc
_refine_ls_wR_factor_gt 0.0823
_refine_ls_wR_factor_ref 0.0867
_reflns_number_gt 3992
_reflns_number_total 4524
_reflns_threshold_expression >2sigma(I)
_cod_data_source_file c4nj01216j2.cif
_cod_data_source_block 1
_cod_depositor_comments 'Adding full bibliography for 7054449--7054458.cif.'
_cod_original_cell_volume 1155.71(8)
_cod_original_sg_symbol_H-M P-1
_cod_database_code 7054455

loop_
_symmetry_equiv_pos_as_xyz
'x, y, z'
'-x, -y, -z'

loop_
_atom_site_label
_atom_site_type_symbol
_atom_site_fract_x
_atom_site_fract_y
_atom_site_fract_z
_atom_site_U_iso_or_equiv
_atom_site_adp_type
_atom_site_occupancy
_atom_site_symmetry_multiplicity
_atom_site_calc_flag
_atom_site_refinement_flags
Fe1 Fe 0.13615(4) 0.17202(2) 0.29021(2) 0.03497(10) Uani 1 1 d .
N1 N 0.2477(2) -0.04087(15) 0.10754(13) 0.0439(4) Uani 1 1 d .
N2 N 0.1719(2) -0.16221(14) 0.06518(13) 0.0413(4) Uani 1 1 d .
N3 N 0.6224(4) 0.81027(16) 0.3650(2) 0.0658(6) Uani 1 1 d .
N4 N 0.7948(2) 0.41191(15) 0.58351(13) 0.0452(4) Uani 1 1 d .
N5 N 0.6770(2) 0.52348(15) 0.21829(14) 0.0474(4) Uani 1 1 d .
C1 C 0.1438(3) 0.09831(16) 0.18869(15) 0.0378(4) Uani 1 1 d .
C2 C 0.1516(4) 0.2177(2) 0.12714(17) 0.0564(6) Uani 1 1 d .
H2 H 0.2539 0.2557 0.0661 0.068 Uiso 1 1 calc R
C3 C -0.0108(4) 0.2721(2) 0.1692(2) 0.0674(7) Uani 1 1 d .
H3 H -0.0412 0.3546 0.1430 0.081 Uiso 1 1 calc R
C4 C -0.1211(3) 0.1890(3) 0.2551(2) 0.0661(7) Uani 1 1 d .
H4 H -0.2420 0.2030 0.2999 0.079 Uiso 1 1 calc R
C5 C -0.0285(3) 0.08149(19) 0.26782(17) 0.0467(5) Uani 1 1 d .
H5 H -0.0740 0.0079 0.3225 0.056 Uiso 1 1 calc R
C6 C 0.3771(3) 0.11779(19) 0.35201(19) 0.0492(5) Uani 1 1 d .
H6 H 0.4851 0.0712 0.3297 0.059 Uiso 1 1 calc R
C7 C 0.3508(3) 0.23809(19) 0.30251(19) 0.0511(5) Uani 1 1 d .
H7 H 0.4376 0.2894 0.2403 0.061 Uiso 1 1 calc R
C8 C 0.1786(3) 0.27094(19) 0.35873(19) 0.0529(5) Uani 1 1 d .
H8 H 0.1242 0.3493 0.3427 0.064 Uiso 1 1 calc R
C9 C 0.0980(3) 0.1715(2) 0.44248(18) 0.0548(5) Uani 1 1 d .
H9 H -0.0223 0.1685 0.4949 0.066 Uiso 1 1 calc R
C10 C 0.2218(3) 0.07698(18) 0.43783(17) 0.0510(5) Uani 1 1 d .
H10 H 0.2021 -0.0032 0.4862 0.061 Uiso 1 1 calc R
C11 C 0.2881(3) 0.0078(2) 0.1766(2) 0.0596(6) Uani 1 1 d .
H11A H 0.2960 -0.0524 0.2498 0.071 Uiso 1 1 calc R
H11B H 0.4093 0.0389 0.1431 0.071 Uiso 1 1 calc R
C12 C 0.1956(3) -0.14418(18) 0.14733(16) 0.0455(5) Uani 1 1 d .
H12 H 0.1783 -0.1962 0.2216 0.055 Uiso 1 1 calc R
C13 C 0.2119(3) -0.06648(18) -0.03162(15) 0.0441(5) Uani 1 1 d .
H13 H 0.2071 -0.0561 -0.1024 0.053 Uiso 1 1 calc R
C14 C 0.2594(3) 0.00949(18) -0.00542(17) 0.0459(5) Uani 1 1 d .
H14 H 0.2936 0.0823 -0.0544 0.055 Uiso 1 1 calc R
C15 C 0.1219(3) -0.27032(19) 0.0782(2) 0.0538(5) Uani 1 1 d .
H15A H 0.0296 -0.2547 0.0337 0.065 Uiso 1 1 calc R
H15B H 0.0650 -0.3136 0.1554 0.065 Uiso 1 1 calc R
C16 C 0.2876(4) -0.3397(2) 0.0441(2) 0.0694(7) Uani 1 1 d .
H16A H 0.3863 -0.3478 0.0820 0.083 Uiso 1 1 calc R
H16B H 0.3353 -0.3009 -0.0353 0.083 Uiso 1 1 calc R
C17 C 0.2370(5) -0.4565(2) 0.0716(3) 0.0891(9) Uani 1 1 d .
H17A H 0.3462 -0.4992 0.0481 0.134 Uiso 1 1 calc R
H17B H 0.1401 -0.4487 0.0336 0.134 Uiso 1 1 calc R
H17C H 0.1927 -0.4958 0.1503 0.134 Uiso 1 1 calc R
C18 C 0.6478(3) 0.67641(15) 0.28122(15) 0.0404(4) Uani 1 1 d .
C19 C 0.6637(3) 0.69374(16) 0.37509(17) 0.0432(4) Uani 1 1 d .
C20 C 0.7058(3) 0.61149(16) 0.47237(16) 0.0412(4) Uani 1 1 d .
H20A H 0.7089 0.6292 0.5299 0.049 Uiso 1 1 calc R
C21 C 0.7441(2) 0.50007(15) 0.48335(14) 0.0362(4) Uani 1 1 d .
C22 C 0.7319(2) 0.47300(15) 0.39960(14) 0.0365(4) Uani 1 1 d .
H22 H 0.7528 0.3978 0.4090 0.044 Uiso 1 1 calc R
C23 C 0.6886(3) 0.55767(16) 0.30282(14) 0.0370(4) Uani 1 1 d .
O1 O 0.5958(2) 0.75300(13) 0.19688(12) 0.0600(4) Uani 1 1 d .
O2 O 0.7082(4) 0.88388(16) 0.2850(2) 0.1046(8) Uani 1 1 d .
O3 O 0.5037(4) 0.82706(18) 0.4374(2) 0.1075(8) Uani 1 1 d .
O4 O 0.8048(3) 0.43689(15) 0.65715(13) 0.0663(5) Uani 1 1 d .
O5 O 0.8272(3) 0.31371(13) 0.59191(12) 0.0652(5) Uani 1 1 d .
O6 O 0.6117(3) 0.43465(15) 0.24806(15) 0.0760(5) Uani 1 1 d .
O7 O 0.7358(3) 0.58405(18) 0.12158(13) 0.0844(6) Uani 1 1 d .

loop_
_atom_site_aniso_label
_atom_site_aniso_U_11
_atom_site_aniso_U_22
_atom_site_aniso_U_33
_atom_site_aniso_U_23
_atom_site_aniso_U_13
_atom_site_aniso_U_12
Fe1 0.03536(16) 0.03448(16) 0.03883(16) -0.01647(12) -0.01041(11) -0.00487(11)
N1 0.0446(9) 0.0505(10) 0.0440(9) -0.0266(8) -0.0165(7) 0.0072(8)
N2 0.0443(9) 0.0436(9) 0.0373(8) -0.0165(7) -0.0144(7) 0.0000(7)
N3 0.0959(17) 0.0348(10) 0.0768(14) -0.0199(10) -0.0455(13) 0.0016(11)
N4 0.0423(9) 0.0461(10) 0.0345(8) -0.0072(7) -0.0090(7) 0.0001(8)
N5 0.0520(10) 0.0497(10) 0.0419(9) -0.0189(8) -0.0122(8) -0.0050(8)
C1 0.0391(10) 0.0438(10) 0.0360(9) -0.0196(8) -0.0104(8) -0.0051(8)
C2 0.0765(16) 0.0543(13) 0.0368(10) -0.0074(9) -0.0185(10) -0.0224(12)
C3 0.090(2) 0.0473(13) 0.0825(17) -0.0302(13) -0.0570(16) 0.0178(13)
C4 0.0380(12) 0.099(2) 0.0970(19) -0.0725(18) -0.0275(12) 0.0140(13)
C5 0.0452(11) 0.0600(13) 0.0456(11) -0.0265(10) -0.0064(9) -0.0214(10)
C6 0.0460(12) 0.0500(12) 0.0640(13) -0.0292(10) -0.0266(10) 0.0025(9)
C7 0.0513(12) 0.0481(12) 0.0605(13) -0.0198(10) -0.0191(10) -0.0160(10)
C8 0.0648(14) 0.0448(12) 0.0685(14) -0.0343(11) -0.0297(12) 0.0018(10)
C9 0.0624(14) 0.0661(15) 0.0469(11) -0.0326(11) -0.0104(10) -0.0089(12)
C10 0.0717(15) 0.0417(11) 0.0433(11) -0.0130(9) -0.0246(10) -0.0083(10)
C11 0.0520(13) 0.0785(17) 0.0748(15) -0.0547(14) -0.0277(11) 0.0132(12)
C12 0.0510(12) 0.0478(12) 0.0350(9) -0.0150(9) -0.0162(8) 0.0052(9)
C13 0.0467(11) 0.0518(12) 0.0319(9) -0.0170(9) -0.0102(8) 0.0005(9)
C14 0.0431(11) 0.0447(11) 0.0435(10) -0.0163(9) -0.0067(9) 0.0010(9)
C15 0.0555(13) 0.0498(13) 0.0603(13) -0.0218(11) -0.0215(11) -0.0043(10)
C16 0.0705(17) 0.0562(15) 0.0836(18) -0.0342(14) -0.0159(14) 0.0014(13)
C17 0.121(3) 0.0525(16) 0.099(2) -0.0339(16) -0.036(2) 0.0051(16)
C18 0.0411(10) 0.0328(10) 0.0402(10) -0.0050(8) -0.0126(8) -0.0082(8)
C19 0.0467(11) 0.0288(9) 0.0542(11) -0.0130(8) -0.0190(9) -0.0029(8)
C20 0.0430(11) 0.0394(10) 0.0426(10) -0.0152(8) -0.0136(8) -0.0051(8)
C21 0.0322(9) 0.0358(10) 0.0312(9) -0.0060(7) -0.0068(7) -0.0028(7)
C22 0.0338(9) 0.0309(9) 0.0374(9) -0.0103(7) -0.0041(7) -0.0018(7)
C23 0.0364(10) 0.0372(10) 0.0338(9) -0.0107(8) -0.0065(7) -0.0070(8)
O1 0.0781(11) 0.0403(8) 0.0523(9) 0.0002(7) -0.0333(8) -0.0073(8)
O2 0.150(2) 0.0405(10) 0.1163(17) -0.0108(11) -0.0411(16) -0.0315(12)
O3 0.159(2) 0.0637(13) 0.1136(18) -0.0567(13) -0.0386(17) 0.0228(14)
O4 0.0886(13) 0.0667(11) 0.0442(8) -0.0182(8) -0.0309(8) 0.0028(9)
O5 0.0918(13) 0.0390(9) 0.0479(8) -0.0069(7) -0.0223(8) 0.0130(8)
O6 0.1093(15) 0.0607(11) 0.0735(11) -0.0351(9) -0.0178(10) -0.0253(11)
O7 0.1245(17) 0.0918(14) 0.0367(9) -0.0197(9) -0.0099(9) -0.0373(13)

loop_
_atom_type_symbol
_atom_type_description
_atom_type_scat_dispersion_real
_atom_type_scat_dispersion_imag
_atom_type_scat_source
C C 0.0033 0.0016 'International Tables Vol C Tables 4.2.6.8 and 6.1.1.4'
H H 0.0000 0.0000 'International Tables Vol C Tables 4.2.6.8 and 6.1.1.4'
N N 0.0061 0.0033 'International Tables Vol C Tables 4.2.6.8 and 6.1.1.4'
O O 0.0106 0.0060 'International Tables Vol C Tables 4.2.6.8 and 6.1.1.4'
Fe Fe 0.3463 0.8444 'International Tables Vol C Tables 4.2.6.8 and 6.1.1.4'

loop_
_geom_angle_atom_site_label_1
_geom_angle_atom_site_label_2
_geom_angle_atom_site_label_3
_geom_angle
C1 Fe1 C2 41.14(8)
C1 Fe1 C3 68.81(9)
C2 Fe1 C3 40.48(11)
C1 Fe1 C5 41.02(8)
C2 Fe1 C5 68.40(9)
C3 Fe1 C5 67.97(10)
C1 Fe1 C8 165.08(9)
C2 Fe1 C8 126.68(9)
C3 Fe1 C8 107.16(9)
C5 Fe1 C8 152.25(9)
C1 Fe1 C4 68.64(8)
C2 Fe1 C4 67.85(11)
C3 Fe1 C4 40.04(11)
C5 Fe1 C4 40.43(10)
C8 Fe1 C4 118.16(10)
C1 Fe1 C9 153.17(9)
C2 Fe1 C9 164.47(10)
C3 Fe1 C9 127.06(11)
C5 Fe1 C9 119.23(9)
C8 Fe1 C9 40.51(9)
C4 Fe1 C9 108.36(10)
C1 Fe1 C7 127.71(9)
C2 Fe1 C7 107.71(9)
C3 Fe1 C7 118.05(10)
C5 Fe1 C7 166.57(9)
C8 Fe1 C7 40.34(9)
C4 Fe1 C7 151.45(11)
C9 Fe1 C7 67.96(9)
C1 Fe1 C10 119.38(8)
C2 Fe1 C10 153.33(10)
C3 Fe1 C10 165.45(11)
C5 Fe1 C10 109.48(9)
C8 Fe1 C10 68.01(9)
C4 Fe1 C10 128.86(11)
C9 Fe1 C10 40.52(9)
C7 Fe1 C10 67.83(9)
C1 Fe1 C6 108.63(8)
C2 Fe1 C6 119.40(10)
C3 Fe1 C6 152.57(11)
C5 Fe1 C6 129.05(9)
C8 Fe1 C6 67.92(9)
C4 Fe1 C6 166.54(11)
C9 Fe1 C6 67.75(9)
C7 Fe1 C6 40.57(9)
C10 Fe1 C6 39.96(9)
C12 N1 C14 108.37(17)
C12 N1 C11 123.91(18)
C14 N1 C11 127.72(19)
C12 N2 C13 108.22(17)
C12 N2 C15 124.19(17)
C13 N2 C15 127.50(17)
O2 N3 O3 124.2(2)
O2 N3 C19 118.1(2)
O3 N3 C19 117.7(2)
O4 N4 O5 122.49(17)
O4 N4 C21 118.99(18)
O5 N4 C21 118.51(17)
O6 N5 O7 123.03(19)
O6 N5 C23 118.35(17)
O7 N5 C23 118.61(18)
C2 C1 C5 106.73(19)
C2 C1 C11 127.3(2)
C5 C1 C11 125.9(2)
C2 C1 Fe1 69.48(11)
C5 C1 Fe1 70.00(11)
C11 C1 Fe1 124.01(13)
C3 C2 C1 108.4(2)
C3 C2 Fe1 70.11(13)
C1 C2 Fe1 69.38(11)
C3 C2 H2 125.8
C1 C2 H2 125.8
Fe1 C2 H2 125.8
C4 C3 C2 108.3(2)
C4 C3 Fe1 70.20(14)
C2 C3 Fe1 69.41(13)
C4 C3 H3 125.9
C2 C3 H3 125.9
Fe1 C3 H3 125.9
C3 C4 C5 108.5(2)
C3 C4 Fe1 69.76(13)
C5 C4 Fe1 69.68(12)
C3 C4 H4 125.7
C5 C4 H4 125.7
Fe1 C4 H4 125.7
C4 C5 C1 108.0(2)
C4 C5 Fe1 69.89(12)
C1 C5 Fe1 68.98(10)
C4 C5 H5 126.0
C1 C5 H5 126.0
Fe1 C5 H5 126.0
C10 C6 C7 108.2(2)
C10 C6 Fe1 70.01(12)
C7 C6 Fe1 69.44(12)
C10 C6 H6 125.9
C7 C6 H6 125.9
Fe1 C6 H6 125.9
C8 C7 C6 107.9(2)
C8 C7 Fe1 69.75(12)
C6 C7 Fe1 70.00(11)
C8 C7 H7 126.1
C6 C7 H7 126.1
Fe1 C7 H7 126.1
C7 C8 C9 108.0(2)
C7 C8 Fe1 69.91(12)
C9 C8 Fe1 69.81(12)
C7 C8 H8 126.0
C9 C8 H8 126.0
Fe1 C8 H8 126.0
C8 C9 C10 107.9(2)
C8 C9 Fe1 69.68(12)
C10 C9 Fe1 70.03(12)
C8 C9 H9 126.1
C10 C9 H9 126.1
Fe1 C9 H9 126.1
C6 C10 C9 108.08(19)
C6 C10 Fe1 70.03(12)
C9 C10 Fe1 69.45(12)
C6 C10 H10 126.0
C9 C10 H10 126.0
Fe1 C10 H10 126.0
C1 C11 N1 112.83(17)
C1 C11 H11A 109.0
N1 C11 H11A 109.0
C1 C11 H11B 109.0
N1 C11 H11B 109.0
H11A C11 H11B 107.8
N1 C12 N2 109.23(17)
N1 C12 H12 125.4
N2 C12 H12 125.4
C14 C13 N2 107.30(17)
C14 C13 H13 126.3
N2 C13 H13 126.3
C13 C14 N1 106.88(18)
C13 C14 H14 126.6
N1 C14 H14 126.6
N2 C15 C16 112.35(19)
N2 C15 H15A 109.1
C16 C15 H15A 109.1
N2 C15 H15B 109.1
C16 C15 H15B 109.1
H15A C15 H15B 107.9
C15 C16 C17 111.3(2)
C15 C16 H16A 109.4
C17 C16 H16A 109.4
C15 C16 H16B 109.4
C17 C16 H16B 109.4
H16A C16 H16B 108.0
C16 C17 H17A 109.5
C16 C17 H17B 109.5
H17A C17 H17B 109.5
C16 C17 H17C 109.5
H17A C17 H17C 109.5
H17B C17 H17C 109.5
O1 C18 C23 125.26(18)
O1 C18 C19 124.00(18)
C23 C18 C19 110.63(15)
C20 C19 C18 126.14(18)
C20 C19 N3 117.51(19)
C18 C19 N3 116.29(17)
C19 C20 C21 118.09(18)
C19 C20 H20A 121.0
C21 C20 H20A 121.0
C22 C21 C20 120.94(16)
C22 C21 N4 119.59(17)
C20 C21 N4 119.47(17)
C23 C22 C21 119.51(17)
C23 C22 H22 120.2
C21 C22 H22 120.2
C22 C23 C18 124.62(17)
C22 C23 N5 116.78(17)
C18 C23 N5 118.56(16)

loop_
_geom_bond_atom_site_label_1
_geom_bond_atom_site_label_2
_geom_bond_distance
Fe1 C1 2.0197(18)
Fe1 C2 2.021(2)
Fe1 C3 2.030(2)
Fe1 C5 2.0331(19)
Fe1 C8 2.035(2)
Fe1 C4 2.036(2)
Fe1 C9 2.037(2)
Fe1 C7 2.037(2)
Fe1 C10 2.045(2)
Fe1 C6 2.045(2)
N1 C12 1.317(3)
N1 C14 1.373(3)
N1 C11 1.481(3)
N2 C12 1.317(2)
N2 C13 1.371(2)
N2 C15 1.469(3)
N3 O2 1.211(3)
N3 O3 1.213(3)
N3 C19 1.460(3)
N4 O4 1.224(2)
N4 O5 1.231(2)
N4 C21 1.433(2)
N5 O6 1.211(2)
N5 O7 1.212(2)
N5 C23 1.454(2)
C1 C2 1.420(3)
C1 C5 1.420(3)
C1 C11 1.477(3)
C2 C3 1.402(4)
C2 H2 0.9800
C3 C4 1.392(4)
C3 H3 0.9800
C4 C5 1.406(3)
C4 H4 0.9800
C5 H5 0.9800
C6 C10 1.397(3)
C6 C7 1.415(3)
C6 H6 0.9800
C7 C8 1.404(3)
C7 H7 0.9800
C8 C9 1.410(3)
C8 H8 0.9800
C9 C10 1.413(3)
C9 H9 0.9800
C10 H10 0.9800
C11 H11A 0.9700
C11 H11B 0.9700
C12 H12 0.9300
C13 C14 1.342(3)
C13 H13 0.9300
C14 H14 0.9300
C15 C16 1.485(3)
C15 H15A 0.9700
C15 H15B 0.9700
C16 C17 1.515(4)
C16 H16A 0.9700
C16 H16B 0.9700
C17 H17A 0.9600
C17 H17B 0.9600
C17 H17C 0.9600
C18 O1 1.243(2)
C18 C23 1.444(3)
C18 C19 1.449(3)
C19 C20 1.359(3)
C20 C21 1.390(3)
C20 H20A 0.9300
C21 C22 1.382(3)
C22 C23 1.367(2)
C22 H22 0.9300
